data_7034321
loop_
_publ_author_name
'Du, Cheng-Feng'
'Li, Jian-Rong'
'Feng, Mei-Ling'
'Zou, Guo-Dong'
'Shen, Nan-Nan'
'Huang, Xiao-Ying'

_publ_section_title
;
 Varied forms of lamellar [Sn3Se7]n(2n-) anion: the competitive and
 synergistic structure-directing effects of metal-amine complex and
 imidazolium cations.
;
_journal_issue 16
_journal_name_full 'Dalton transactions (Cambridge, England : 2003)'
_journal_page_first 7364
_journal_page_last 7372
_journal_paper_doi 10.1039/c5dt00620a
_journal_volume 44
_journal_year 2015
_chemical_formula_moiety 'C70 H154 Mn2 N24 Se35 Sn15'
_chemical_formula_sum 'C70 H154 Mn2 N24 Se35 Sn15'
_chemical_formula_weight 5985.99
_chemical_name_systematic
;
 ?
;
_space_group_crystal_system monoclinic
_space_group_IT_number 11
_space_group_name_Hall '-P 2yb'
_space_group_name_H-M_alt 'P 1 21/m 1'
_symmetry_space_group_name_Hall '-P 2yb'
_symmetry_space_group_name_H-M 'P 1 21/m 1'
_atom_sites_solution_hydrogens geom
_audit_creation_method SHELXL-2013
_audit_update_record
;
2015-01-09 deposited with the CCDC.
2015-03-09 downloaded from the CCDC.
;
_cell_angle_alpha 90
_cell_angle_beta 106.643(3)
_cell_angle_gamma 90
_cell_formula_units_Z 2
_cell_length_a 13.4256(3)
_cell_length_b 29.9039(10)
_cell_length_c 19.5845(7)
_cell_measurement_reflns_used 12913
_cell_measurement_temperature 100(2)
_cell_measurement_theta_max 28.4690
_cell_measurement_theta_min 3.5640
_cell_volume 7533.4(4)
_computing_cell_refinement 'CrysAlisPro, Agilent Technologies'
_computing_data_collection 'CrysAlisPro, Agilent Technologies'
_computing_data_reduction 'CrysAlisPro, Agilent Technologies'
_computing_molecular_graphics 'DIAMOND. Version 3.0. Crystal Impact'
_computing_publication_material 'Windows Word 2010'
_computing_structure_refinement 'SHELXL-2013 (Sheldrick, 2013)'
_computing_structure_solution 'SHELXL-2013 (Sheldrick, 2013)'
_diffrn_ambient_temperature 100(2)
_diffrn_measured_fraction_theta_full 0.997
_diffrn_measured_fraction_theta_max 0.838
_diffrn_measurement_device_type 'SuperNova, Dual, Cu at zero, Atlas'
_diffrn_measurement_method '\w scans'
_diffrn_radiation_type MoK\a
_diffrn_radiation_wavelength 0.71073
_diffrn_reflns_av_R_equivalents 0.0445
_diffrn_reflns_av_unetI/netI 0.0645
_diffrn_reflns_Laue_measured_fraction_full 0.997
_diffrn_reflns_Laue_measured_fraction_max 0.838
_diffrn_reflns_limit_h_max 18
_diffrn_reflns_limit_h_min -17
_diffrn_reflns_limit_k_max 39
_diffrn_reflns_limit_k_min -36
_diffrn_reflns_limit_l_max 17
_diffrn_reflns_limit_l_min -25
_diffrn_reflns_number 39434
_diffrn_reflns_point_group_measured_fraction_full 0.997
_diffrn_reflns_point_group_measured_fraction_max 0.838
_diffrn_reflns_theta_full 25.242
_diffrn_reflns_theta_max 28.676
_diffrn_reflns_theta_min 3.358
_diffrn_source 'SuperNova (Mo) X-ray Source'
_exptl_absorpt_coefficient_mu 11.095
_exptl_absorpt_correction_T_max 1.00000
_exptl_absorpt_correction_T_min 0.59106
_exptl_absorpt_correction_type multi-scan
_exptl_absorpt_process_details
;
CrysAlisPro, Agilent Technologies,
Version 1.171.37.35 (release 13-08-2014 CrysAlis171 .NET)
(compiled Aug 13 2014,18:06:01)
Empirical absorption correction using spherical harmonics,
 implemented in SCALE3 ABSPACK scaling algorithm.
;
_exptl_crystal_colour red
_exptl_crystal_density_diffrn 2.639
_exptl_crystal_description block
_exptl_crystal_F_000 5464
_exptl_crystal_size_max 0.15
_exptl_crystal_size_mid 0.12
_exptl_crystal_size_min 0.1
_refine_diff_density_max 2.305
_refine_diff_density_min -1.747
_refine_diff_density_rms 0.258
_refine_ls_extinction_method none
_refine_ls_goodness_of_fit_ref 1.016
_refine_ls_hydrogen_treatment constr
_refine_ls_matrix_type full
_refine_ls_number_parameters 697
_refine_ls_number_reflns 16584
_refine_ls_number_restraints 952
_refine_ls_restrained_S_all 1.058
_refine_ls_R_factor_all 0.1158
_refine_ls_R_factor_gt 0.0846
_refine_ls_shift/su_max 0.013
_refine_ls_shift/su_mean 0.000
_refine_ls_structure_factor_coef Fsqd
_refine_ls_weighting_details
;
 w=1/[\s^2^(Fo^2^)+(0.0200P)^2^+450.0000P]
 where P=(Fo^2^+2Fc^2^)/3
;
_refine_ls_weighting_scheme calc
_refine_ls_wR_factor_gt 0.1650
_refine_ls_wR_factor_ref 0.1811
_reflns_Friedel_coverage 0.000
_reflns_number_gt 12266
_reflns_number_total 16584
_reflns_threshold_expression 'I > 2\s(I)'
_cod_data_source_file c5dt00620a2.cif
_cod_data_source_block compound-4-CD10-7A
_cod_depositor_comments 'Adding full bibliography for 7034318--7034321.cif.'
_cod_database_code 7034321
_shelx_space_group_comment
;
The symmetry employed for this shelxl refinement is uniquely defined
by the following loop, which should always be used as a source of
symmetry information in preference to the above space-group names.
They are only intended as comments.
;
_shelxl_version_number 2013-2

loop_
_space_group_symop_operation_xyz
'x, y, z'
'-x, y+1/2, -z'
'-x, -y, -z'
'x, -y-1/2, z'

loop_
_atom_site_label
_atom_site_type_symbol
_atom_site_fract_x
_atom_site_fract_y
_atom_site_fract_z
_atom_site_U_iso_or_equiv
_atom_site_adp_type
_atom_site_occupancy
_atom_site_site_symmetry_order
_atom_site_calc_flag
_atom_site_refinement_flags_posn
_atom_site_refinement_flags_adp
_atom_site_refinement_flags_occupancy
_atom_site_disorder_assembly
_atom_site_disorder_group
Sn1 Sn 0.20171(8) 0.69052(5) 0.75434(7) 0.0425(3) Uani 1 1 d . . . . .
Sn2 Sn 0.40398(7) 0.60499(5) 0.75143(7) 0.0406(3) Uani 1 1 d . . . . .
Sn3 Sn 0.13334(7) 0.56882(4) 0.73890(6) 0.0364(3) Uani 1 1 d . . . . .
Sn4 Sn 0.63469(7) 0.54720(4) 0.74434(6) 0.0349(3) Uani 1 1 d . . . . .
Sn5 Sn 0.90050(7) 0.50803(4) 0.74311(6) 0.0314(2) Uani 1 1 d . . . . .
Sn6 Sn 0.69460(8) 0.42513(4) 0.73639(6) 0.0372(3) Uani 1 1 d . . . . .
Sn7 Sn 0.58847(9) 0.31450(5) 0.73641(9) 0.0530(4) Uani 1 1 d . . . . .
Sn8 Sn 0.34847(12) 0.2500 0.67556(12) 0.0528(5) Uani 1 2 d S T P . .
Se1 Se 0.21203(11) 0.62443(7) 0.65717(9) 0.0384(4) Uani 1 1 d . . . . .
Se2 Se 0.39600(13) 0.67843(8) 0.81426(11) 0.0536(5) Uani 1 1 d . . . . .
Se3 Se 0.07780(13) 0.63832(7) 0.79337(11) 0.0472(5) Uani 1 1 d . . . . .
Se4 Se 0.1821(2) 0.7500 0.84832(16) 0.0562(8) Uani 1 2 d S T P . .
Se5 Se 0.1559(2) 0.7500 0.65570(15) 0.0561(7) Uani 1 2 d S T P . .
Se6 Se 0.31725(11) 0.53748(7) 0.79168(10) 0.0435(4) Uani 1 1 d . . . . .
Se7 Se 0.00109(10) 0.52796(6) 0.64087(8) 0.0335(4) Uani 1 1 d . . . . .
Se8 Se 0.07067(11) 0.51842(8) 0.83622(9) 0.0496(5) Uani 1 1 d . . . . .
Se9 Se 0.48813(11) 0.59687(6) 0.65292(9) 0.0378(4) Uani 1 1 d . . . . .
Se10 Se 0.58869(12) 0.58362(9) 0.84746(10) 0.0576(6) Uani 1 1 d . . . . .
Se11 Se 0.78409(11) 0.49042(7) 0.83237(9) 0.0385(4) Uani 1 1 d . . . . .
Se12 Se 0.78095(10) 0.57477(6) 0.69499(9) 0.0310(3) Uani 1 1 d . . . . .
Se13 Se 0.54210(10) 0.47725(6) 0.68338(9) 0.0360(4) Uani 1 1 d . . . . .
Se14 Se 0.84727(11) 0.43308(6) 0.68282(10) 0.0379(4) Uani 1 1 d . . . . .
Se15 Se 0.67948(15) 0.37291(8) 0.83509(11) 0.0548(5) Uani 1 1 d . . . . .
Se16 Se 0.62215(14) 0.36106(7) 0.63928(11) 0.0474(5) Uani 1 1 d . . . . .
Se17 Se 0.49417(19) 0.2500 0.61819(16) 0.0490(7) Uani 1 2 d S T P . .
Se18 Se 0.41006(13) 0.31761(7) 0.75832(13) 0.0525(5) Uani 1 1 d . . . . .
Se19 Se 0.70254(17) 0.2500 0.79575(15) 0.0423(6) Uani 1 2 d S T P . .
Se20 Se 0.1655(7) 0.2500 0.6141(7) 0.055(2) Uani 0.5 2 d S T P . .
Se21 Se 0.1762(9) 0.2689(5) 0.5914(8) 0.065(3) Uani 0.25 1 d . . P . .
Mn1 Mn 0.76376(19) 0.56999(11) 0.42762(17) 0.0521(8) Uani 1 1 d D . . . .
N1 N 0.7725(10) 0.4937(5) 0.4181(8) 0.044(4) Uani 1 1 d . . . . .
H1C H 0.7173 0.4834 0.3756 0.052 Uiso 1 1 calc R U . . .
H1D H 0.8405 0.4853 0.4114 0.052 Uiso 1 1 calc R U . . .
N2 N 0.6896(11) 0.5416(7) 0.5103(8) 0.061(5) Uani 1 1 d . . . . .
H2C H 0.7400 0.5459 0.5585 0.074 Uiso 1 1 calc R U . . .
N3 N 0.6488(15) 0.6240(8) 0.4388(11) 0.094(8) Uani 1 1 d . . . . .
H3C H 0.6821 0.6538 0.4428 0.113 Uiso 1 1 calc R U . . .
H3D H 0.5874 0.6239 0.3963 0.113 Uiso 1 1 calc R U . . .
C1 C 0.7598(13) 0.4712(7) 0.4819(9) 0.044(4) Uani 1 1 d . . . . .
H1A H 0.8239 0.4743 0.5221 0.052 Uiso 1 1 calc R U . . .
H1B H 0.7454 0.4390 0.4724 0.052 Uiso 1 1 calc R U . . .
C2 C 0.6689(13) 0.4937(8) 0.5000(10) 0.055(6) Uani 1 1 d . . . . .
H2A H 0.6043 0.4889 0.4608 0.066 Uiso 1 1 calc R U . . .
H2B H 0.6594 0.4805 0.5440 0.066 Uiso 1 1 calc R U . . .
C3 C 0.5955(16) 0.5667(10) 0.5082(12) 0.081(9) Uani 1 1 d . . . . .
H3A H 0.5383 0.5575 0.4662 0.098 Uiso 1 1 calc R U . . .
H3B H 0.5741 0.5605 0.5516 0.098 Uiso 1 1 calc R U . . .
C4 C 0.616(2) 0.6143(12) 0.5040(12) 0.097(11) Uani 1 1 d . . . . .
H4A H 0.6718 0.6236 0.5468 0.116 Uiso 1 1 calc R U . . .
H4B H 0.5527 0.6316 0.5026 0.116 Uiso 1 1 calc R U . . .
N4 N 0.8644(17) 0.6109(9) 0.5250(13) 0.051(5) Uani 0.56(2) 1 d D U P A 1
H4C H 0.8217 0.6338 0.5400 0.061 Uiso 0.56(2) 1 calc R U P A 1
H4D H 0.8954 0.5909 0.5659 0.061 Uiso 0.56(2) 1 calc R U P A 1
N5 N 0.9159(14) 0.5783(10) 0.3970(14) 0.053(4) Uani 0.56(2) 1 d D U P A 1
H5B H 0.9427 0.5489 0.3857 0.064 Uiso 0.56(2) 1 calc R U P A 1
N6 N 0.694(3) 0.577(3) 0.3056(10) 0.048(5) Uani 0.56(2) 1 d D U P A 1
H6C H 0.6546 0.5496 0.2848 0.058 Uiso 0.56(2) 1 calc R U P A 1
H6D H 0.6468 0.6031 0.2934 0.058 Uiso 0.56(2) 1 calc R U P A 1
C5 C 0.946(2) 0.6321(11) 0.4992(19) 0.054(5) Uani 0.56(2) 1 d D U P A 1
H5A H 1.0024 0.6429 0.5407 0.065 Uiso 0.56(2) 1 calc R U P A 1
H5C H 0.9165 0.6585 0.4699 0.065 Uiso 0.56(2) 1 calc R U P A 1
C6 C 0.993(2) 0.6015(13) 0.4555(18) 0.054(4) Uani 0.56(2) 1 d D U P A 1
H6A H 1.0400 0.6192 0.4350 0.065 Uiso 0.56(2) 1 calc R U P A 1
H6B H 1.0362 0.5787 0.4875 0.065 Uiso 0.56(2) 1 calc R U P A 1
C7 C 0.878(2) 0.6061(12) 0.3322(18) 0.051(4) Uani 0.56(2) 1 d D U P A 1
H7A H 0.9340 0.6108 0.3097 0.061 Uiso 0.56(2) 1 calc R U P A 1
H7B H 0.8553 0.6357 0.3452 0.061 Uiso 0.56(2) 1 calc R U P A 1
C8 C 0.787(2) 0.5829(15) 0.281(2) 0.051(5) Uani 0.56(2) 1 d D U P A 1
H8A H 0.7669 0.6003 0.2357 0.061 Uiso 0.56(2) 1 calc R U P A 1
H8B H 0.8105 0.5531 0.2695 0.061 Uiso 0.56(2) 1 calc R U P A 1
N4B N 0.9028(19) 0.6055(13) 0.5101(17) 0.053(5) Uani 0.44(2) 1 d D U P A 2
H4BA H 0.8832 0.6366 0.5179 0.064 Uiso 0.44(2) 1 calc R U P A 2
H4BB H 0.9194 0.5895 0.5563 0.064 Uiso 0.44(2) 1 calc R U P A 2
N5B N 0.890(2) 0.5872(13) 0.3726(16) 0.053(4) Uani 0.44(2) 1 d D U P A 2
H5BC H 0.9253 0.5585 0.3674 0.064 Uiso 0.44(2) 1 calc R U P A 2
N6B N 0.693(4) 0.573(4) 0.3052(10) 0.049(5) Uani 0.44(2) 1 d D U P A 2
H6BC H 0.6519 0.5452 0.2906 0.058 Uiso 0.44(2) 1 calc R U P A 2
H6BD H 0.6434 0.5981 0.2945 0.058 Uiso 0.44(2) 1 calc R U P A 2
C5B C 0.995(3) 0.606(2) 0.483(2) 0.053(5) Uani 0.44(2) 1 d D U P A 2
H5BA H 1.0252 0.5752 0.4882 0.064 Uiso 0.44(2) 1 calc R U P A 2
H5BB H 1.0477 0.6260 0.5127 0.064 Uiso 0.44(2) 1 calc R U P A 2
C6B C 0.973(2) 0.6197(13) 0.4060(19) 0.051(4) Uani 0.44(2) 1 d D U P A 2
H6BA H 0.9475 0.6510 0.3986 0.061 Uiso 0.44(2) 1 calc R U P A 2
H6BB H 1.0344 0.6162 0.3884 0.061 Uiso 0.44(2) 1 calc R U P A 2
C7B C 0.850(3) 0.6065(15) 0.300(2) 0.051(5) Uani 0.44(2) 1 d D U P A 2
H7BA H 0.9063 0.6072 0.2764 0.061 Uiso 0.44(2) 1 calc R U P A 2
H7BB H 0.8257 0.6375 0.3030 0.061 Uiso 0.44(2) 1 calc R U P A 2
C8B C 0.762(3) 0.5776(18) 0.258(3) 0.049(5) Uani 0.44(2) 1 d D U P A 2
H8BA H 0.7244 0.5921 0.2127 0.058 Uiso 0.44(2) 1 calc R U P A 2
H8BB H 0.7875 0.5480 0.2481 0.058 Uiso 0.44(2) 1 calc R U P A 2
N11 N 0.378(2) 0.7500 0.5838(19) 0.225(15) Uiso 1 2 d DS U P . .
N12 N 0.285(2) 0.7500 0.4703(18) 0.229(14) Uiso 1 2 d DS U P . .
C27 C 0.367(4) 0.7935(3) 0.562(2) 0.224(15) Uiso 0.5 1 d D U P . .
C28 C 0.308(4) 0.7936(3) 0.490(2) 0.227(15) Uiso 0.5 1 d D U P . .
C29 C 0.327(3) 0.7229(3) 0.5278(19) 0.225(15) Uiso 0.5 1 d D U P . .
C30 C 0.427(4) 0.7257(13) 0.647(2) 0.227(16) Uiso 0.5 1 d D U P . .
C31 C 0.320(7) 0.6713(5) 0.529(2) 0.226(15) Uiso 0.5 1 d D U P . .
C32 C 0.225(3) 0.7500 0.3977(19) 0.228(15) Uiso 1 2 d DS U P . .
C33 C 0.110(3) 0.7500 0.398(2) 0.233(15) Uiso 1 2 d DS U P . .
C34 C 0.059(4) 0.7500 0.316(2) 0.234(17) Uiso 1 2 d DS U P . .
C35 C 0.081(8) 0.7008(14) 0.300(3) 0.22(2) Uiso 0.5 1 d D U P . .
N13 N 0.829(3) 0.7450(7) 0.6945(19) 0.45(3) Uiso 0.5 1 d D U P . .
N14 N 0.726(4) 0.7129(4) 0.748(2) 0.45(3) Uiso 0.5 1 d D U P . .
C36 C 0.853(4) 0.6991(9) 0.700(3) 0.45(3) Uiso 0.5 1 d D U P . .
C37 C 0.785(5) 0.6786(5) 0.735(3) 0.45(3) Uiso 0.5 1 d D U P . .
C38 C 0.751(3) 0.7500 0.725(2) 0.45(3) Uiso 1 2 d DS U P . .
C39 C 0.858(5) 0.7859(11) 0.669(3) 0.45(3) Uiso 0.5 1 d D U P . .
C40 C 0.708(5) 0.7919(5) 0.729(4) 0.45(3) Uiso 0.5 1 d D U P . .
C41 C 0.654(5) 0.7046(6) 0.781(3) 0.45(3) Uiso 0.5 1 d D U P . .
C42 C 0.615(4) 0.7500 0.802(4) 0.45(3) Uiso 1 2 d DS U P . .
C43 C 0.676(9) 0.7500 0.882(3) 0.45(3) Uiso 1 2 d DS U P . .
C44 C 0.711(9) 0.7997(9) 0.889(4) 0.45(3) Uiso 0.5 1 d D U P . .
N7 N 0.632(3) 0.4635(11) 0.9769(17) 0.139(8) Uiso 0.5 1 d D U P B 1
N8 N 0.517(2) 0.4084(12) 0.9491(18) 0.143(7) Uiso 0.5 1 d D U P B 1
C9 C 0.546(3) 0.4807(13) 0.924(2) 0.138(8) Uiso 0.5 1 d D U P B 1
C10 C 0.472(3) 0.4452(15) 0.906(2) 0.138(8) Uiso 0.5 1 d D U P B 1
C11 C 0.609(2) 0.4218(11) 0.9884(17) 0.139(8) Uiso 0.5 1 d D U P B 1
C12 C 0.709(3) 0.4969(14) 0.998(3) 0.106(12) Uiso 0.5 1 d D U P B 1
C13 C 0.678(3) 0.3944(14) 1.038(3) 0.124(11) Uiso 0.5 1 d D U P B 1
C14 C 0.492(3) 0.3636(13) 0.961(3) 0.143(8) Uiso 0.5 1 d D U P B 1
C15 C 0.378(4) 0.364(2) 0.965(4) 0.147(8) Uiso 0.5 1 d D U P B 1
C16 C 0.337(6) 0.317(2) 0.971(4) 0.153(9) Uiso 0.5 1 d D U P B 1
C17 C 0.254(6) 0.308(3) 1.012(5) 0.161(15) Uiso 0.5 1 d D U P B 1
N7B N 0.631(3) 0.4351(8) 0.9891(19) 0.138(8) Uiso 0.5 1 d D U P C 2
N8B N 0.594(2) 0.3630(6) 0.9918(18) 0.146(7) Uiso 0.5 1 d D U P C 2
C9B C 0.716(3) 0.4152(12) 1.040(2) 0.137(8) Uiso 0.5 1 d D U P C 2
C10B C 0.692(3) 0.3688(12) 1.042(2) 0.142(8) Uiso 0.5 1 d D U P C 2
C11B C 0.564(2) 0.4021(6) 0.9640(17) 0.140(8) Uiso 0.5 1 d D U P C 2
C12B C 0.652(4) 0.4816(9) 0.986(3) 0.144(12) Uiso 0.5 1 d D U P C 2
C13B C 0.470(3) 0.4099(11) 0.912(3) 0.145(11) Uiso 0.5 1 d D U P C 2
C14B C 0.526(3) 0.3266(4) 0.967(3) 0.146(8) Uiso 0.5 1 d D U P C 2
C15B C 0.601(4) 0.2918(7) 0.949(3) 0.150(9) Uiso 0.5 1 d D U P C 2
C16B C 0.551(4) 0.2500 0.973(3) 0.161(10) Uiso 1 2 d DS U P C 2
C17B C 0.646(5) 0.2189(14) 0.981(5) 0.160(13) Uiso 0.5 1 d D U P C 2
N9 N 0.045(4) 0.3812(16) 1.046(2) 0.212(10) Uiso 0.5 1 d D U P D 1
N10 N -0.014(3) 0.3736(13) 0.929(2) 0.208(10) Uiso 0.5 1 d D U P D 1
C18 C -0.043(5) 0.3536(19) 1.033(3) 0.210(10) Uiso 0.5 1 d D U P D 1
C19 C -0.080(4) 0.3488(19) 0.958(3) 0.211(10) Uiso 0.5 1 d D U P D 1
C20 C 0.058(3) 0.3920(13) 0.983(3) 0.210(11) Uiso 0.5 1 d D U P D 1
C21 C 0.111(7) 0.396(3) 1.112(4) 0.203(14) Uiso 0.5 1 d D U P D 1
C22 C 0.139(4) 0.420(2) 0.971(4) 0.207(13) Uiso 0.5 1 d D U P D 1
C23 C -0.002(5) 0.3845(19) 0.861(3) 0.207(11) Uiso 0.5 1 d D U P D 1
C24 C 0.006(4) 0.338(2) 0.827(3) 0.210(11) Uiso 0.5 1 d D U P D 1
C25 C 0.126(4) 0.335(3) 0.848(6) 0.211(13) Uiso 0.5 1 d D U P D 1
C26 C 0.137(7) 0.288(3) 0.816(6) 0.22(2) Uiso 0.5 1 d D U P D 1
N9B N 0.020(4) 0.4020(17) 0.986(3) 0.212(11) Uiso 0.5 1 d D U P E 2
N10B N -0.011(4) 0.3396(17) 1.037(3) 0.212(10) Uiso 0.5 1 d D U P E 2
C18B C -0.054(5) 0.379(2) 0.936(3) 0.212(11) Uiso 0.5 1 d D U P E 2
C19B C -0.074(4) 0.339(2) 0.968(3) 0.210(10) Uiso 0.5 1 d D U P E 2
C20B C 0.049(3) 0.3784(18) 1.050(3) 0.211(11) Uiso 0.5 1 d D U P E 2
C21B C 0.078(6) 0.442(2) 0.995(6) 0.217(14) Uiso 0.5 1 d D U P E 2
C22B C 0.122(7) 0.381(4) 1.127(3) 0.203(14) Uiso 0.5 1 d D U P E 2
C23B C 0.009(6) 0.311(2) 1.097(4) 0.213(11) Uiso 0.5 1 d D U P E 2
C24B C 0.081(7) 0.270(3) 1.106(5) 0.212(11) Uiso 0.5 1 d D U P E 2
C25B C 0.037(7) 0.2500 1.030(5) 0.218(12) Uiso 1 2 d DS U P E 2
C26B C -0.057(7) 0.218(3) 1.003(6) 0.213(13) Uiso 0.5 1 d D U P E 2

loop_
_atom_site_aniso_label
_atom_site_aniso_U_11
_atom_site_aniso_U_22
_atom_site_aniso_U_33
_atom_site_aniso_U_23
_atom_site_aniso_U_13
_atom_site_aniso_U_12
Sn1 0.0299(5) 0.0569(8) 0.0480(7) -0.0019(6) 0.0228(5) 0.0049(5)
Sn2 0.0146(4) 0.0627(8) 0.0484(7) -0.0204(6) 0.0155(4) -0.0034(5)
Sn3 0.0125(4) 0.0570(8) 0.0420(6) -0.0018(6) 0.0115(4) 0.0035(5)
Sn4 0.0129(4) 0.0530(7) 0.0417(6) -0.0090(6) 0.0123(4) -0.0016(5)
Sn5 0.0116(4) 0.0473(7) 0.0368(6) 0.0050(5) 0.0093(4) 0.0037(4)
Sn6 0.0204(5) 0.0485(7) 0.0455(6) 0.0117(6) 0.0136(4) 0.0016(5)
Sn7 0.0272(6) 0.0514(8) 0.0857(10) 0.0267(8) 0.0244(6) 0.0096(6)
Sn8 0.0175(7) 0.0601(12) 0.0754(14) 0.000 0.0045(8) 0.000
Se1 0.0183(7) 0.0601(11) 0.0414(9) -0.0088(8) 0.0160(6) -0.0006(7)
Se2 0.0301(8) 0.0712(14) 0.0604(12) -0.0278(11) 0.0143(8) 0.0008(9)
Se3 0.0330(8) 0.0614(12) 0.0587(11) -0.0027(10) 0.0314(8) 0.0063(8)
Se4 0.0686(18) 0.0618(19) 0.0565(17) 0.000 0.0472(15) 0.000
Se5 0.0618(17) 0.069(2) 0.0409(15) 0.000 0.0204(13) 0.000
Se6 0.0155(7) 0.0642(12) 0.0513(10) -0.0006(9) 0.0101(7) 0.0058(7)
Se7 0.0155(6) 0.0520(10) 0.0366(8) 0.0015(8) 0.0132(6) 0.0022(7)
Se8 0.0169(7) 0.0925(16) 0.0379(9) 0.0141(10) 0.0055(6) -0.0017(8)
Se9 0.0179(7) 0.0554(11) 0.0447(9) -0.0096(8) 0.0165(6) 0.0035(7)
Se10 0.0180(7) 0.1092(18) 0.0450(10) -0.0285(11) 0.0082(7) 0.0054(9)
Se11 0.0195(7) 0.0624(12) 0.0363(9) 0.0037(8) 0.0123(6) -0.0024(7)
Se12 0.0137(6) 0.0384(9) 0.0430(9) -0.0037(7) 0.0115(6) 0.0012(6)
Se13 0.0149(6) 0.0487(10) 0.0449(9) -0.0020(8) 0.0092(6) -0.0017(7)
Se14 0.0238(7) 0.0451(10) 0.0504(10) 0.0051(8) 0.0195(7) 0.0052(7)
Se15 0.0478(10) 0.0633(13) 0.0567(12) 0.0203(11) 0.0205(9) -0.0045(10)
Se16 0.0375(9) 0.0481(11) 0.0542(11) 0.0081(9) 0.0094(8) 0.0005(8)
Se17 0.0279(12) 0.0525(17) 0.0622(17) 0.000 0.0057(11) 0.000
Se18 0.0311(9) 0.0441(11) 0.0886(15) 0.0019(11) 0.0272(9) 0.0050(8)
Se19 0.0261(11) 0.0395(14) 0.0538(15) 0.000 -0.0007(10) 0.000
Se20 0.017(3) 0.060(8) 0.081(7) 0.000 0.002(3) 0.000
Se21 0.020(4) 0.072(10) 0.094(10) -0.011(7) -0.001(5) 0.006(5)
Mn1 0.0261(12) 0.0589(19) 0.0661(19) -0.0029(16) 0.0049(12) 0.0203(13)
N1 0.034(7) 0.058(10) 0.044(8) 0.003(8) 0.018(6) 0.012(7)
N2 0.028(7) 0.110(16) 0.043(9) -0.020(10) 0.006(6) 0.026(9)
N3 0.075(13) 0.112(18) 0.076(14) -0.007(13) -0.008(11) 0.072(13)
C1 0.037(9) 0.066(13) 0.031(9) 0.010(9) 0.015(7) 0.004(9)
C2 0.031(9) 0.106(19) 0.032(9) -0.011(11) 0.015(7) -0.001(10)
C3 0.049(12) 0.13(3) 0.057(14) -0.045(16) 0.008(10) 0.037(15)
C4 0.080(17) 0.16(3) 0.045(13) -0.028(17) 0.009(12) 0.075(19)
N4 0.019(7) 0.061(9) 0.074(10) 0.012(8) 0.016(7) 0.008(8)
N5 0.023(6) 0.060(8) 0.077(9) 0.010(7) 0.014(6) 0.009(6)
N6 0.023(7) 0.059(10) 0.070(9) 0.015(8) 0.025(7) 0.006(7)
C5 0.025(8) 0.061(9) 0.075(10) 0.010(9) 0.012(8) 0.007(7)
C6 0.024(7) 0.064(9) 0.076(10) 0.012(8) 0.018(7) 0.006(7)
C7 0.022(7) 0.061(8) 0.074(9) 0.011(8) 0.022(7) 0.003(6)
C8 0.023(8) 0.059(9) 0.074(10) 0.014(8) 0.020(7) 0.003(7)
N4B 0.025(8) 0.060(9) 0.075(10) 0.010(8) 0.016(8) 0.004(8)
N5B 0.022(6) 0.061(8) 0.076(9) 0.010(7) 0.014(7) 0.008(6)
N6B 0.023(7) 0.060(10) 0.070(9) 0.015(8) 0.025(8) 0.006(8)
C5B 0.025(7) 0.062(9) 0.075(10) 0.009(9) 0.017(8) 0.005(7)
C6B 0.022(7) 0.060(9) 0.074(9) 0.012(8) 0.019(7) 0.004(7)
C7B 0.023(7) 0.061(9) 0.074(10) 0.012(8) 0.021(7) 0.005(7)
C8B 0.021(8) 0.058(9) 0.072(10) 0.013(9) 0.022(8) 0.003(8)

loop_
_atom_type_symbol
_atom_type_description
_atom_type_scat_dispersion_real
_atom_type_scat_dispersion_imag
_atom_type_scat_source
C C 0.0033 0.0016 'International Tables Vol C Tables 4.2.6.8 and 6.1.1.4'
H H 0.0000 0.0000 'International Tables Vol C Tables 4.2.6.8 and 6.1.1.4'
N N 0.0061 0.0033 'International Tables Vol C Tables 4.2.6.8 and 6.1.1.4'
Mn Mn 0.3368 0.7283 'International Tables Vol C Tables 4.2.6.8 and 6.1.1.4'
Se Se -0.0929 2.2259 'International Tables Vol C Tables 4.2.6.8 and 6.1.1.4'
Sn Sn -0.6537 1.4246 'International Tables Vol C Tables 4.2.6.8 and 6.1.1.4'

loop_
_geom_angle_atom_site_label_1
_geom_angle_atom_site_label_2
_geom_angle_atom_site_label_3
_geom_angle
_geom_angle_site_symmetry_1
_geom_angle_site_symmetry_3
Se3 Sn1 Se2 116.23(9) . .
Se3 Sn1 Se5 127.77(9) . .
Se2 Sn1 Se5 115.84(10) . .
Se3 Sn1 Se4 89.98(7) . .
Se2 Sn1 Se4 93.88(9) . .
Se5 Sn1 Se4 90.43(8) . .
Se3 Sn1 Se1 86.25(7) . .
Se2 Sn1 Se1 88.24(6) . .
Se5 Sn1 Se1 91.48(7) . .
Se4 Sn1 Se1 176.20(8) . .
Se9 Sn2 Se2 123.20(8) . .
Se9 Sn2 Se6 120.25(8) . .
Se2 Sn2 Se6 116.54(8) . .
Se9 Sn2 Se10 89.24(6) . .
Se2 Sn2 Se10 91.42(7) . .
Se6 Sn2 Se10 90.39(8) . .
Se9 Sn2 Se1 92.62(6) . .
Se2 Sn2 Se1 88.92(7) . .
Se6 Sn2 Se1 87.27(6) . .
Se10 Sn2 Se1 177.53(8) . .
Se7 Sn3 Se3 119.17(7) . .
Se7 Sn3 Se6 121.03(7) . .
Se3 Sn3 Se6 119.57(8) . .
Se7 Sn3 Se1 98.93(6) . .
Se3 Sn3 Se1 87.55(7) . .
Se6 Sn3 Se1 88.24(6) . .
Se7 Sn3 Se8 88.49(6) . .
Se3 Sn3 Se8 88.42(7) . .
Se6 Sn3 Se8 88.33(7) . .
Se1 Sn3 Se8 172.56(7) . .
Se10 Sn4 Se13 122.08(7) . .
Se10 Sn4 Se12 123.60(8) . .
Se13 Sn4 Se12 114.29(6) . .
Se10 Sn4 Se9 89.67(7) . .
Se13 Sn4 Se9 88.61(6) . .
Se12 Sn4 Se9 93.71(6) . .
Se10 Sn4 Se11 93.73(7) . .
Se13 Sn4 Se11 87.61(6) . .
Se12 Sn4 Se11 86.35(5) . .
Se9 Sn4 Se11 175.88(7) . .
Se8 Sn5 Se14 121.70(8) 1_655 .
Se8 Sn5 Se12 121.06(8) 1_655 .
Se14 Sn5 Se12 116.93(6) . .
Se8 Sn5 Se11 97.42(6) 1_655 .
Se14 Sn5 Se11 89.48(6) . .
Se12 Sn5 Se11 88.42(6) . .
Se8 Sn5 Se7 88.15(6) 1_655 1_655
Se14 Sn5 Se7 89.10(6) . 1_655
Se12 Sn5 Se7 87.16(6) . 1_655
Se11 Sn5 Se7 174.16(6) . 1_655
Se15 Sn6 Se13 117.19(7) . .
Se15 Sn6 Se14 128.00(7) . .
Se13 Sn6 Se14 114.81(7) . .
Se15 Sn6 Se16 90.50(8) . .
Se13 Sn6 Se16 93.57(7) . .
Se14 Sn6 Se16 86.91(7) . .
Se15 Sn6 Se11 91.77(7) . .
Se13 Sn6 Se11 89.25(7) . .
Se14 Sn6 Se11 88.27(6) . .
Se16 Sn6 Se11 175.10(7) . .
Se16 Sn7 Se19 123.82(9) . .
Se16 Sn7 Se18 119.36(8) . .
Se19 Sn7 Se18 115.11(9) . .
Se16 Sn7 Se15 92.40(8) . .
Se19 Sn7 Se15 94.36(8) . .
Se18 Sn7 Se15 96.48(8) . .
Se16 Sn7 Se17 84.22(8) . .
Se19 Sn7 Se17 86.02(7) . .
Se18 Sn7 Se17 86.81(8) . .
Se15 Sn7 Se17 176.14(8) . .
Se20 Sn8 Se21 17.7(3) . .
Se20 Sn8 Se21 17.7(3) . 4_565
Se21 Sn8 Se21 26.3(7) . 4_565
Se20 Sn8 Se17 126.1(3) . .
Se21 Sn8 Se17 113.4(4) . .
Se21 Sn8 Se17 113.4(4) 4_565 .
Se20 Sn8 Se18 114.36(17) . .
Se21 Sn8 Se18 108.0(4) . .
Se21 Sn8 Se18 131.7(3) 4_565 .
Se17 Sn8 Se18 97.49(7) . .
Se20 Sn8 Se18 114.36(17) . 4_565
Se21 Sn8 Se18 131.7(3) . 4_565
Se21 Sn8 Se18 108.0(4) 4_565 4_565
Se17 Sn8 Se18 97.49(7) . 4_565
Se18 Sn8 Se18 103.47(12) . 4_565
Sn3 Se1 Sn2 85.62(6) . .
Sn3 Se1 Sn1 85.86(6) . .
Sn2 Se1 Sn1 84.95(6) . .
Sn2 Se2 Sn1 94.53(7) . .
Sn3 Se3 Sn1 94.57(6) . .
Sn1 Se4 Sn1 85.26(10) . 4_575
Sn1 Se5 Sn1 87.69(11) 4_575 .
Sn2 Se6 Sn3 93.32(7) . .
Sn3 Se7 Sn5 86.39(6) . 1_455
Sn5 Se8 Sn3 87.69(6) 1_455 .
Sn2 Se9 Sn4 86.93(7) . .
Sn4 Se10 Sn2 86.09(6) . .
Sn5 Se11 Sn6 85.21(6) . .
Sn5 Se11 Sn4 85.93(6) . .
Sn6 Se11 Sn4 85.06(6) . .
Sn4 Se12 Sn5 94.45(6) . .
Sn6 Se13 Sn4 94.82(6) . .
Sn5 Se14 Sn6 92.47(7) . .
Sn6 Se15 Sn7 88.32(8) . .
Sn7 Se16 Sn6 88.06(8) . .
Sn8 Se17 Sn7 82.29(8) . 4_565
Sn8 Se17 Sn7 82.29(8) . .
Sn7 Se17 Sn7 79.99(9) 4_565 .
Sn7 Se18 Sn8 90.75(8) . .
Sn7 Se19 Sn7 99.39(10) 4_565 .
Se21 Se20 Se21 96(4) 4_565 .
Se21 Se20 Sn8 87.5(15) 4_565 .
Se21 Se20 Sn8 87.5(15) . .
Se20 Se21 Se21 41.8(19) . 4_565
Se20 Se21 Sn8 74.8(15) . .
Se21 Se21 Sn8 76.9(3) 4_565 .
N3 Mn1 N2 75.7(8) . .
N3 Mn1 N1 139.6(8) . .
N2 Mn1 N1 74.4(6) . .
N3 Mn1 N5 128.5(11) . .
N2 Mn1 N5 145.3(8) . .
N1 Mn1 N5 91.0(9) . .
N3 Mn1 N5B 119.5(12) . .
N2 Mn1 N5B 159.5(10) . .
N1 Mn1 N5B 97.0(10) . .
N3 Mn1 N6 87(2) . .
N2 Mn1 N6 129.1(13) . .
N1 Mn1 N6 91(3) . .
N5 Mn1 N6 81.4(11) . .
N3 Mn1 N6B 89(3) . .
N2 Mn1 N6B 127.8(16) . .
N1 Mn1 N6B 88(3) . .
N5B Mn1 N6B 69.3(15) . .
N3 Mn1 N4 78.5(9) . .
N2 Mn1 N4 83.4(8) . .
N1 Mn1 N4 123.7(8) . .
N5 Mn1 N4 78.9(9) . .
N6 Mn1 N4 140(2) . .
N3 Mn1 N4B 92.3(11) . .
N2 Mn1 N4B 95.9(10) . .
N1 Mn1 N4B 117.2(11) . .
N5B Mn1 N4B 71.1(11) . .
N6B Mn1 N4B 135(2) . .
C1 N1 Mn1 111.3(11) . .
C1 N1 H1C 109.4 . .
Mn1 N1 H1C 109.4 . .
C1 N1 H1D 109.4 . .
Mn1 N1 H1D 109.4 . .
H1C N1 H1D 108.0 . .
C2 N2 C3 111.9(18) . .
C2 N2 Mn1 111.7(11) . .
C3 N2 Mn1 109.7(16) . .
C2 N2 H2C 107.8 . .
C3 N2 H2C 107.8 . .
Mn1 N2 H2C 107.8 . .
C4 N3 Mn1 108.5(14) . .
C4 N3 H3C 110.0 . .
Mn1 N3 H3C 110.0 . .
C4 N3 H3D 110.0 . .
Mn1 N3 H3D 110.0 . .
H3C N3 H3D 108.4 . .
N1 C1 C2 107.0(15) . .
N1 C1 H1A 110.3 . .
C2 C1 H1A 110.3 . .
N1 C1 H1B 110.3 . .
C2 C1 H1B 110.3 . .
H1A C1 H1B 108.6 . .
N2 C2 C1 109.4(15) . .
N2 C2 H2A 109.8 . .
C1 C2 H2A 109.8 . .
N2 C2 H2B 109.8 . .
C1 C2 H2B 109.8 . .
H2A C2 H2B 108.2 . .
C4 C3 N2 109(2) . .
C4 C3 H3A 109.9 . .
N2 C3 H3A 109.9 . .
C4 C3 H3B 109.9 . .
N2 C3 H3B 109.9 . .
H3A C3 H3B 108.3 . .
C3 C4 N3 110(2) . .
C3 C4 H4A 109.6 . .
N3 C4 H4A 109.6 . .
C3 C4 H4B 109.6 . .
N3 C4 H4B 109.6 . .
H4A C4 H4B 108.2 . .
C5 N4 Mn1 104.9(19) . .
C5 N4 H4C 110.8 . .
Mn1 N4 H4C 110.8 . .
C5 N4 H4D 110.8 . .
Mn1 N4 H4D 110.8 . .
H4C N4 H4D 108.8 . .
C7 N5 C6 113(3) . .
C7 N5 Mn1 99.7(16) . .
C6 N5 Mn1 109.1(19) . .
C7 N5 H5B 111.4 . .
C6 N5 H5B 111.4 . .
Mn1 N5 H5B 111.4 . .
C8 N6 Mn1 103(2) . .
C8 N6 H6C 111.2 . .
Mn1 N6 H6C 111.2 . .
C8 N6 H6D 111.2 . .
Mn1 N6 H6D 111.2 . .
H6C N6 H6D 109.2 . .
N4 C5 C6 114(3) . .
N4 C5 H5A 108.8 . .
C6 C5 H5A 108.8 . .
N4 C5 H5C 108.8 . .
C6 C5 H5C 108.8 . .
H5A C5 H5C 107.7 . .
N5 C6 C5 114(3) . .
N5 C6 H6A 108.7 . .
C5 C6 H6A 108.7 . .
N5 C6 H6B 108.7 . .
C5 C6 H6B 108.7 . .
H6A C6 H6B 107.6 . .
N5 C7 C8 109(3) . .
N5 C7 H7A 109.8 . .
C8 C7 H7A 109.8 . .
N5 C7 H7B 109.8 . .
C8 C7 H7B 109.8 . .
H7A C7 H7B 108.2 . .
N6 C8 C7 115(4) . .
N6 C8 H8A 108.4 . .
C7 C8 H8A 108.4 . .
N6 C8 H8B 108.4 . .
C7 C8 H8B 108.4 . .
H8A C8 H8B 107.5 . .
C5B N4B Mn1 110(3) . .
C5B N4B H4BA 109.8 . .
Mn1 N4B H4BA 109.8 . .
C5B N4B H4BB 109.8 . .
Mn1 N4B H4BB 109.8 . .
H4BA N4B H4BB 108.2 . .
C6B N5B C7B 101(3) . .
C6B N5B Mn1 120(2) . .
C7B N5B Mn1 115(2) . .
C6B N5B H5BC 106.8 . .
C7B N5B H5BC 106.8 . .
Mn1 N5B H5BC 106.8 . .
C8B N6B Mn1 120(3) . .
C8B N6B H6BC 107.3 . .
Mn1 N6B H6BC 107.3 . .
C8B N6B H6BD 107.3 . .
Mn1 N6B H6BD 107.3 . .
H6BC N6B H6BD 106.9 . .
N4B C5B C6B 114(3) . .
N4B C5B H5BA 108.7 . .
C6B C5B H5BA 108.7 . .
N4B C5B H5BB 108.7 . .
C6B C5B H5BB 108.7 . .
H5BA C5B H5BB 107.6 . .
N5B C6B C5B 100(3) . .
N5B C6B H6BA 111.9 . .
C5B C6B H6BA 111.9 . .
N5B C6B H6BB 111.9 . .
C5B C6B H6BB 111.9 . .
H6BA C6B H6BB 109.6 . .
N5B C7B C8B 108(3) . .
N5B C7B H7BA 110.1 . .
C8B C7B H7BA 110.1 . .
N5B C7B H7BB 110.1 . .
C8B C7B H7BB 110.1 . .
H7BA C7B H7BB 108.4 . .
N6B C8B C7B 105(5) . .
N6B C8B H8BA 110.8 . .
C7B C8B H8BA 110.8 . .
N6B C8B H8BB 110.8 . .
C7B C8B H8BB 110.8 . .
H8BA C8B H8BB 108.9 . .
C27 N11 C27 144.4(18) . 4_575
C27 N11 C29 108.9(9) . .
C27 N11 C29 37.1(10) 4_575 .
C27 N11 C29 37.1(10) . 4_575
C27 N11 C29 108.9(9) 4_575 4_575
C29 N11 C29 72.1(8) . 4_575
C27 N11 C30 76.9(17) . 4_575
C27 N11 C30 138.0(19) 4_575 4_575
C29 N11 C30 173(2) . 4_575
C29 N11 C30 113.1(16) 4_575 4_575
C27 N11 C30 138.0(19) . .
C27 N11 C30 76.9(17) 4_575 .
C29 N11 C30 113.1(16) . .
C29 N11 C30 173(2) 4_575 .
C30 N11 C30 61(3) 4_575 .
C28 N12 C28 143.9(18) . 4_575
C28 N12 C29 36.7(10) . 4_575
C28 N12 C29 108.7(9) 4_575 4_575
C28 N12 C29 108.7(9) . .
C28 N12 C29 36.7(10) 4_575 .
C29 N12 C29 72.4(8) 4_575 .
C28 N12 C32 107.6(7) . .
C28 N12 C32 107.6(7) 4_575 .
C29 N12 C32 143.7(4) 4_575 .
C29 N12 C32 143.7(4) . .
C29 C27 C31 89(3) 4_575 4_575
C29 C27 N11 72.1(10) 4_575 .
C31 C27 N11 157(6) 4_575 .
C29 C27 C28 36.2(17) 4_575 .
C31 C27 C28 56.8(13) 4_575 .
N11 C27 C28 107.4(9) . .
C29 C27 C30 124(2) 4_575 4_575
C31 C27 C30 140(4) 4_575 4_575
N11 C27 C30 53.0(11) . 4_575
C28 C27 C30 160.0(14) . 4_575
C29 C28 C31 90(3) 4_575 4_575
C29 C28 N12 71.8(10) 4_575 .
C31 C28 N12 158(6) 4_575 .
C29 C28 C27 36.6(17) 4_575 .
C31 C28 C27 57.5(13) 4_575 .
N12 C28 C27 107.5(9) . .
C28 C29 C27 107(3) 4_575 4_575
C28 C29 N12 71.5(10) 4_575 .
C27 C29 N12 167(7) 4_575 .
C28 C29 N11 167(7) 4_575 .
C27 C29 N11 70.8(10) 4_575 .
N12 C29 N11 107.5(7) . .
C28 C29 C31 56(2) 4_575 .
C27 C29 C31 57(2) 4_575 .
N12 C29 C31 126.3(8) . .
N11 C29 C31 126.2(8) . .
C28 C29 C29 124.8(13) 4_575 4_575
C27 C29 C29 124.2(13) 4_575 4_575
N12 C29 C29 53.8(4) . 4_575
N11 C29 C29 53.9(4) . 4_575
C31 C29 C29 176(2) . 4_575
N11 C30 C30 59.4(17) . 4_575
N11 C30 C27 50.1(8) . 4_575
C30 C30 C27 109.4(11) 4_575 4_575
C28 C31 C27 65.7(19) 4_575 4_575
C28 C31 C29 34.0(10) 4_575 .
C27 C31 C29 34.4(10) 4_575 .
N12 C32 C33 106.1(14) . .
C32 C33 C34 98.0(13) . .
C35 C34 C35 144(10) 4_575 .
C35 C34 C33 99.1(13) 4_575 .
C35 C34 C33 99.0(13) . .
N13 N13 C39 142(2) 4_575 4_575
N13 N13 C38 83.7(8) 4_575 .
C39 N13 C38 132(3) 4_575 .
N13 N13 C36 167.2(19) 4_575 .
C39 N13 C36 33(3) 4_575 .
C38 N13 C36 105.4(6) . .
N13 N13 C39 30.5(14) 4_575 .
C39 N13 C39 112(4) 4_575 .
C38 N13 C39 112.8(11) . .
C36 N13 C39 141.7(14) . .
N13 N13 C36 10.6(17) 4_575 4_575
C39 N13 C36 136(2) 4_575 4_575
C38 N13 C36 91.3(16) . 4_575
C36 N13 C36 157(3) . 4_575
C39 N13 C36 27(2) . 4_575
C40 N14 C38 98(5) 4_575 .
C40 N14 C41 92(5) 4_575 .
C38 N14 C41 129.3(9) . .
C40 N14 C37 79(9) 4_575 .
C38 N14 C37 111.3(7) . .
C41 N14 C37 119.4(8) . .
C39 C36 N13 56(2) 4_575 .
C39 C36 C37 147(5) 4_575 .
N13 C36 C37 106.9(7) . .
C39 C36 N13 56(2) 4_575 4_575
N13 C36 N13 2.2(3) . 4_575
C37 C36 N13 108.4(6) . 4_575
N14 C37 C40 17(3) . 4_575
N14 C37 C36 104.4(6) . .
C40 C37 C36 105.0(13) 4_575 .
N14 C38 N14 120.5(18) 4_575 .
N14 C38 N13 112.0(6) 4_575 4_575
N14 C38 N13 124.5(16) . 4_575
N14 C38 N13 124.5(16) 4_575 .
N14 C38 N13 112.0(6) . .
N13 C38 N13 12.6(17) 4_575 .
N14 C38 C40 127.0(9) 4_575 4_575
N14 C38 C40 17(4) . 4_575
N13 C38 C40 121.0(9) 4_575 4_575
N13 C38 C40 108.5(18) . 4_575
N14 C38 C40 17(4) 4_575 .
N14 C38 C40 127.0(9) . .
N13 C38 C40 108.5(18) 4_575 .
N13 C38 C40 121.0(9) . .
C40 C38 C40 128(3) 4_575 .
C36 C39 N13 90(3) 4_575 4_575
C36 C39 N13 97(3) 4_575 .
N13 C39 N13 7.4(13) 4_575 .
N14 C40 C37 84(10) 4_575 4_575
N14 C40 C38 65(2) 4_575 .
C37 C40 C38 106(4) 4_575 .
N14 C40 C41 71(5) 4_575 4_575
C37 C40 C41 116(5) 4_575 4_575
C38 C40 C41 115(2) . 4_575
N14 C41 C40 17(3) . 4_575
N14 C41 C42 108.2(15) . .
C40 C41 C42 114(2) 4_575 .
C43 C42 C41 98.5(13) . 4_575
C43 C42 C41 98.5(13) . .
C41 C42 C41 122(2) 4_575 .
C42 C43 C44 98.6(13) . 4_575
C42 C43 C44 98.6(13) . .
C44 C43 C44 147(6) 4_575 .
C43 C44 C17 102(4) . 2_657
C11 N7 C9 106.9(9) . .
C11 N7 C12 143.6(15) . .
C9 N7 C12 109.5(10) . .
C11 N8 C10 106.4(9) . .
C11 N8 C14 114.8(11) . .
C10 N8 C14 138.9(15) . .
N7 C9 C10 106.0(9) . .
N8 C10 C9 106.5(9) . .
N8 C11 N7 114.3(6) . .
N8 C11 C13 123.4(9) . .
N7 C11 C13 122.3(9) . .
N8 C14 C15 106(4) . .
C14 C15 C16 112(5) . .
C15 C16 C17 121(7) . .
C16 C17 C44 123(7) . 2_647
C11B N7B C9B 105.6(8) . .
C11B N7B C12B 146.5(15) . .
C9B N7B C12B 107.9(10) . .
C11B N8B C10B 107.3(9) . .
C11B N8B C14B 116.8(11) . .
C10B N8B C14B 135.9(15) . .
N7B C9B C10B 106.9(9) . .
N8B C10B C9B 105.8(9) . .
N8B C11B N7B 114.5(6) . .
N8B C11B C13B 124.3(9) . .
N7B C11B C13B 121.2(9) . .
N8B C14B C15B 101.4(9) . .
C17B C15B C16B 75(2) 4_565 .
C17B C15B C14B 120(4) 4_565 .
C16B C15B C14B 96.5(8) . .
C15B C16B C15B 108(3) . 4_565
C15B C16B C17B 30(4) . 4_565
C15B C16B C17B 95.7(8) 4_565 4_565
C15B C16B C17B 95.7(8) . .
C15B C16B C17B 30(4) 4_565 .
C17B C16B C17B 74(4) 4_565 .
C15B C17B C16B 75(2) 4_565 .
C15B C17B C17B 114(3) 4_565 4_565
C16B C17B C17B 53.2(19) . 4_565
C20 N9 C18 107.3(9) . .
C20 N9 C21 124(7) . .
C18 N9 C21 129(7) . .
C20 N10 C19 107.1(9) . .
C20 N10 C23 113.4(11) . .
C19 N10 C23 139.5(16) . .
N9 C18 C19 106.6(9) . .
N10 C19 C18 106.8(9) . .
N9 C20 N10 112.3(7) . .
N9 C20 C22 126.7(8) . .
N10 C20 C22 121.0(7) . .
N10 C23 C24 104.0(14) . .
C25 C24 C23 98.1(13) . .
C26 C25 C24 99.1(13) . .
C18B N9B C20B 110.4(9) . .
C18B N9B C21B 141(6) . .
C20B N9B C21B 108(6) . .
C19B N10B C20B 110.6(9) . .
C19B N10B C23B 136(2) . .
C20B N10B C23B 113.0(17) . .
C19B N10B C26B 66(4) . 4_565
C20B N10B C26B 160(4) . 4_565
C23B N10B C26B 73(4) . 4_565
N9B C18B C19B 107.1(9) . .
N10B C19B C18B 106.8(9) . .
N10B C19B C26B 71(4) . 4_565
C18B C19B C26B 160(4) . 4_565
N9B C20B N10B 105.1(6) . .
N9B C20B C22B 142(6) . .
N10B C20B C22B 113(6) . .
N10B C23B C24B 122(5) . .
N10B C23B C26B 64(4) . 4_565
C24B C23B C26B 82(4) . 4_565
C24B C24B C23B 143(5) 4_565 .
C24B C24B C25B 68(3) 4_565 .
C23B C24B C25B 98(5) . .
C24B C25B C24B 45(6) 4_565 .
C24B C25B C26B 128(9) 4_565 4_565
C24B C25B C26B 98(6) . 4_565
C24B C25B C26B 98(6) 4_565 .
C24B C25B C26B 128(9) . .
C26B C25B C26B 76(9) 4_565 .
C25B C26B C19B 135(7) . 4_565
C25B C26B N10B 107(5) . 4_565
C19B C26B N10B 43(3) 4_565 4_565
C25B C26B C26B 52(5) . 4_565
C19B C26B C26B 159(4) 4_565 4_565
N10B C26B C26B 156(3) 4_565 4_565
C25B C26B C23B 81(5) . 4_565
C19B C26B C23B 85(5) 4_565 4_565
N10B C26B C23B 43(3) 4_565 4_565
C26B C26B C23B 115(3) 4_565 4_565

loop_
_geom_bond_atom_site_label_1
_geom_bond_atom_site_label_2
_geom_bond_distance
_geom_bond_site_symmetry_2
Sn1 Se3 2.553(2) .
Sn1 Se2 2.561(2) .
Sn1 Se5 2.568(2) .
Sn1 Se4 2.626(2) .
Sn1 Se1 2.774(2) .
Sn2 Se9 2.5111(19) .
Sn2 Se2 2.535(2) .
Sn2 Se6 2.565(2) .
Sn2 Se10 2.725(2) .
Sn2 Se1 2.7679(19) .
Sn3 Se7 2.526(2) .
Sn3 Se3 2.543(2) .
Sn3 Se6 2.5654(18) .
Sn3 Se1 2.722(2) .
Sn3 Se8 2.744(2) .
Sn4 Se10 2.522(2) .
Sn4 Se13 2.549(2) .
Sn4 Se12 2.5607(17) .
Sn4 Se9 2.695(2) .
Sn4 Se11 2.810(2) .
Sn5 Se8 2.5010(19) 1_655
Sn5 Se14 2.539(2) .
Sn5 Se12 2.5652(19) .
Sn5 Se11 2.7093(18) .
Sn5 Se7 2.7815(18) 1_655
Sn6 Se15 2.538(2) .
Sn6 Se13 2.5460(19) .
Sn6 Se14 2.5671(18) .
Sn6 Se16 2.678(2) .
Sn6 Se11 2.738(2) .
Sn7 Se16 2.501(2) .
Sn7 Se19 2.5291(19) .
Sn7 Se18 2.553(2) .
Sn7 Se15 2.632(3) .
Sn7 Se17 3.001(3) .
Sn8 Se20 2.406(10) .
Sn8 Se21 2.491(12) .
Sn8 Se21 2.491(12) 4_565
Sn8 Se17 2.520(3) .
Sn8 Se18 2.575(3) .
Sn8 Se18 2.575(3) 4_565
Se4 Sn1 2.626(2) 4_575
Se5 Sn1 2.568(2) 4_575
Se7 Sn5 2.7816(18) 1_455
Se8 Sn5 2.5010(19) 1_455
Se17 Sn7 3.001(3) 4_565
Se19 Sn7 2.5291(19) 4_565
Se20 Se21 0.759(14) 4_565
Se20 Se21 0.759(14) .
Se21 Se21 1.13(3) 4_565
Mn1 N3 2.286(17) .
Mn1 N2 2.293(18) .
Mn1 N1 2.296(16) .
Mn1 N5 2.301(17) .
Mn1 N5B 2.311(18) .
Mn1 N6 2.314(17) .
Mn1 N6B 2.314(17) .
Mn1 N4 2.34(2) .
Mn1 N4B 2.34(2) .
N1 C1 1.47(2) .
N1 H1C 0.9900 .
N1 H1D 0.9900 .
N2 C2 1.46(3) .
N2 C3 1.46(2) .
N2 H2C 1.0000 .
N3 C4 1.49(3) .
N3 H3C 0.9900 .
N3 H3D 0.9900 .
C1 C2 1.52(2) .
C1 H1A 0.9900 .
C1 H1B 0.9900 .
C2 H2A 0.9900 .
C2 H2B 0.9900 .
C3 C4 1.46(4) .
C3 H3A 0.9900 .
C3 H3B 0.9900 .
C4 H4A 0.9900 .
C4 H4B 0.9900 .
N4 C5 1.480(15) .
N4 H4C 0.9900 .
N4 H4D 0.9900 .
N5 C7 1.479(15) .
N5 C6 1.481(15) .
N5 H5B 1.0000 .
N6 C8 1.483(15) .
N6 H6C 0.9900 .
N6 H6D 0.9900 .
C5 C6 1.51(3) .
C5 H5A 0.9900 .
C5 H5C 0.9900 .
C6 H6A 0.9900 .
C6 H6B 0.9900 .
C7 C8 1.51(3) .
C7 H7A 0.9900 .
C7 H7B 0.9900 .
C8 H8A 0.9900 .
C8 H8B 0.9900 .
N4B C5B 1.481(15) .
N4B H4BA 0.9900 .
N4B H4BB 0.9900 .
N5B C6B 1.482(15) .
N5B C7B 1.482(15) .
N5B H5BC 1.0000 .
N6B C8B 1.482(15) .
N6B H6BC 0.9900 .
N6B H6BD 0.9900 .
C5B C6B 1.51(3) .
C5B H5BA 0.9900 .
C5B H5BB 0.9900 .
C6B H6BA 0.9900 .
C6B H6BB 0.9900 .
C7B C8B 1.51(3) .
C7B H7BA 0.9900 .
C7B H7BB 0.9900 .
C8B H8BA 0.9900 .
C8B H8BB 0.9900 .
N11 C27 1.367(10) .
N11 C27 1.367(10) 4_575
N11 C29 1.378(9) .
N11 C29 1.378(9) 4_575
N11 C30 1.424(10) 4_575
N11 C30 1.425(10) .
N12 C28 1.371(10) .
N12 C28 1.371(10) 4_575
N12 C29 1.374(9) 4_575
N12 C29 1.374(9) .
N12 C32 1.419(10) .
C27 C29 0.87(2) 4_575
C27 C31 1.30(3) 4_575
C27 C28 1.399(10) .
C27 C30 1.74(3) 4_575
C28 C29 0.86(2) 4_575
C28 C31 1.28(3) 4_575
C29 C28 0.86(2) 4_575
C29 C27 0.87(2) 4_575
C29 C31 1.546(10) .
C29 C29 1.622(18) 4_575
C30 C30 1.45(8) 4_575
C30 C27 1.74(3) 4_575
C31 C28 1.28(3) 4_575
C31 C27 1.30(3) 4_575
C32 C33 1.544(10) .
C33 C34 1.552(10) .
C34 C35 1.548(10) 4_575
C34 C35 1.548(10) .
N13 N13 0.30(4) 4_575
N13 C39 1.17(3) 4_575
N13 C38 1.345(8) .
N13 C36 1.408(9) .
N13 C39 1.418(10) .
N13 C36 1.70(4) 4_575
N14 C40 0.41(8) 4_575
N14 C38 1.278(8) .
N14 C41 1.328(8) .
N14 C37 1.364(9) .
C36 C39 0.77(6) 4_575
C36 C37 1.428(10) .
C36 N13 1.70(4) 4_575
C37 C40 1.35(7) 4_575
C38 N14 1.278(8) 4_575
C38 N13 1.345(8) 4_575
C38 C40 1.394(8) 4_575
C38 C40 1.394(8) .
C39 C36 0.77(6) 4_575
C39 N13 1.17(3) 4_575
C40 N14 0.41(8) 4_575
C40 C37 1.35(7) 4_575
C40 C41 1.40(4) 4_575
C41 C40 1.40(4) 4_575
C41 C42 1.552(10) .
C42 C43 1.550(10) .
C42 C41 1.552(10) 4_575
C43 C44 1.550(10) 4_575
C43 C44 1.550(10) .
C44 C17 1.88(10) 2_657
N7 C11 1.319(9) .
N7 C9 1.408(9) .
N7 C12 1.415(10) .
N8 C11 1.315(9) .
N8 C10 1.414(10) .
N8 C14 1.417(10) .
C9 C10 1.425(10) .
C11 C13 1.399(8) .
C14 C15 1.549(10) .
C15 C16 1.550(10) .
C16 C17 1.551(10) .
C17 C44 1.88(10) 2_647
N7B C11B 1.331(8) .
N7B C9B 1.415(10) .
N7B C12B 1.424(10) .
N8B C11B 1.305(8) .
N8B C10B 1.411(10) .
N8B C14B 1.415(10) .
C9B C10B 1.423(10) .
C11B C13B 1.400(8) .
C14B C15B 1.551(10) .
C15B C17B 0.80(10) 4_565
C15B C16B 1.549(10) .
C16B C15B 1.549(10) 4_565
C16B C17B 1.552(10) 4_565
C16B C17B 1.552(10) .
C17B C15B 0.80(10) 4_565
C17B C17B 1.86(8) 4_565
N9 C20 1.335(9) .
N9 C18 1.399(10) .
N9 C21 1.419(10) .
N10 C20 1.338(9) .
N10 C19 1.399(10) .
N10 C23 1.416(10) .
C18 C19 1.416(10) .
C20 C22 1.442(9) .
C23 C24 1.554(10) .
C24 C25 1.551(10) .
C25 C26 1.549(10) .
N9B C18B 1.376(10) .
N9B C20B 1.391(9) .
N9B C21B 1.421(10) .
N10B C19B 1.374(10) .
N10B C20B 1.392(9) .
N10B C23B 1.420(10) .
N10B C26B 1.88(11) 4_565
C18B C19B 1.408(10) .
C19B C26B 1.82(11) 4_565
C20B C22B 1.548(10) .
C23B C24B 1.549(10) .
C23B C26B 2.00(13) 4_565
C24B C24B 1.18(15) 4_565
C24B C25B 1.553(10) .
C25B C24B 1.553(10) 4_565
C25B C26B 1.555(10) 4_565
C25B C26B 1.555(10) .
C26B C19B 1.82(11) 4_565
C26B N10B 1.88(11) 4_565
C26B C26B 1.9(2) 4_565
C26B C23B 2.00(13) 4_565
